data_1571794
loop_
_publ_author_name
'Li, Qian'
'Yu, Zhiqian'
'Liu, Qianhui'
'Guo, Yusong'
'Fu, Zhangyi'
'Yang, Yudong'
'Bin, Zhengyang'
'Wu, Di'
'Lan, Jingbo'

_publ_section_title
;
 Crafting 1,4-diaryl spirobifluorene hosts in OLEDs <i>via</i>
 interannular C-H arylation: synergistic effects of molecular linearity
 and orthogonality.
;
_journal_issue 27
_journal_name_full 'Chemical science'
_journal_page_first 10547
_journal_page_last 10555
_journal_paper_doi 10.1039/d4sc02178a
_journal_volume 15
_journal_year 2024
_chemical_formula_moiety 'C49 H32'
_chemical_formula_sum 'C49 H32'
_chemical_formula_weight 620.74
_space_group_crystal_system triclinic
_space_group_IT_number 2
_space_group_name_Hall '-P 1'
_space_group_name_H-M_alt 'P -1'
_atom_sites_solution_hydrogens geom
_atom_sites_solution_primary dual
_audit_creation_date 2022-11-08
_audit_creation_method
;
Olex2 1.3
(compiled 2020.11.12 svn.r5f609507 for OlexSys, GUI svn.r6408)
;
_audit_update_record
;
2023-10-24 deposited with the CCDC.	2024-06-04 downloaded from the CCDC.
;
_cell_angle_alpha 68.269(2)
_cell_angle_beta 83.486(2)
_cell_angle_gamma 69.787(2)
_cell_formula_units_Z 2
_cell_length_a 9.9178(5)
_cell_length_b 13.3016(8)
_cell_length_c 14.7232(9)
_cell_measurement_reflns_used 6923
_cell_measurement_temperature 280(2)
_cell_measurement_theta_max 27.184
_cell_measurement_theta_min 2.308
_cell_volume 1692.94(17)
_computing_cell_refinement 'SAINT V8.40B (?, 2016)'
_computing_data_reduction 'SAINT V8.40B (?, 2016)'
_computing_molecular_graphics 'Olex2 1.3 (Dolomanov et al., 2009)'
_computing_publication_material 'Olex2 1.3 (Dolomanov et al., 2009)'
_computing_structure_refinement 'SHELXL 2014/7 (Sheldrick, 2015)'
_computing_structure_solution 'SHELXT 2018/2 (Sheldrick, 2018)'
_diffrn_ambient_temperature 280.0
_diffrn_measured_fraction_theta_full 0.999
_diffrn_measured_fraction_theta_max 0.998
_diffrn_measurement_device_type 'Bruker APEX-II CCD'
_diffrn_measurement_method '\f and \w scans'
_diffrn_radiation_type MoK\a
_diffrn_radiation_wavelength 0.71073
_diffrn_reflns_av_R_equivalents 0.0995
_diffrn_reflns_av_unetI/netI 0.0732
_diffrn_reflns_Laue_measured_fraction_full 0.999
_diffrn_reflns_Laue_measured_fraction_max 0.998
_diffrn_reflns_limit_h_max 12
_diffrn_reflns_limit_h_min -12
_diffrn_reflns_limit_k_max 17
_diffrn_reflns_limit_k_min -17
_diffrn_reflns_limit_l_max 19
_diffrn_reflns_limit_l_min -19
_diffrn_reflns_number 40814
_diffrn_reflns_point_group_measured_fraction_full 0.999
_diffrn_reflns_point_group_measured_fraction_max 0.998
_diffrn_reflns_theta_full 25.242
_diffrn_reflns_theta_max 27.526
_diffrn_reflns_theta_min 2.307
_diffrn_source_current 1.4
_diffrn_source_power 0.07
_diffrn_source_voltage 50.0
_diffrn_standards_number 0
_exptl_absorpt_coefficient_mu 0.069
_exptl_absorpt_correction_T_max 0.7456
_exptl_absorpt_correction_T_min 0.6145
_exptl_absorpt_correction_type multi-scan
_exptl_absorpt_process_details
;
SADABS-2016/2 (Bruker,2016/2) was used for absorption correction.
wR2(int) was 0.1403 before and 0.0782 after correction.
The Ratio of minimum to maximum transmission is 0.8242.
The \l/2 correction factor is Not present.
;
_exptl_crystal_colour 'clear light colourless'
_exptl_crystal_colour_lustre clear
_exptl_crystal_colour_modifier light
_exptl_crystal_colour_primary colourless
_exptl_crystal_density_diffrn 1.218
_exptl_crystal_description block
_exptl_crystal_F_000 652
_exptl_crystal_size_max 0.4
_exptl_crystal_size_mid 0.34
_exptl_crystal_size_min 0.18
_refine_diff_density_max 0.312
_refine_diff_density_min -0.281
_refine_diff_density_rms 0.046
_refine_ls_extinction_method none
_refine_ls_goodness_of_fit_ref 1.036
_refine_ls_hydrogen_treatment constr
_refine_ls_matrix_type full
_refine_ls_number_parameters 442
_refine_ls_number_reflns 7781
_refine_ls_number_restraints 0
_refine_ls_restrained_S_all 1.036
_refine_ls_R_factor_all 0.1127
_refine_ls_R_factor_gt 0.0603
_refine_ls_shift/su_max 0.000
_refine_ls_shift/su_mean 0.000
_refine_ls_structure_factor_coef Fsqd
_refine_ls_weighting_details 'w=1/[\s^2^(Fo^2^)+(0.0632P)^2^+0.4340P] where P=(Fo^2^+2Fc^2^)/3'
_refine_ls_weighting_scheme calc
_refine_ls_wR_factor_gt 0.1433
_refine_ls_wR_factor_ref 0.1720
_reflns_Friedel_coverage 0.000
_reflns_number_gt 4552
_reflns_number_total 7781
_reflns_threshold_expression 'I > 2\s(I)'
_cod_data_source_file d4sc02178a2.cif
_cod_data_source_block mo_lq_spiro_p_0m_a
_cod_depositor_comments 'Adding full bibliography for 1571794--1571796.cif.'
_cod_database_code 1571794
_shelx_shelxl_version_number 2014/7
_shelx_space_group_comment
;
The symmetry employed for this shelxl refinement is uniquely defined
by the following loop, which should always be used as a source of
symmetry information in preference to the above space-group names.
They are only intended as comments.
;
_shelx_estimated_absorpt_t_max 0.988
_shelx_estimated_absorpt_t_min 0.973
_olex2_refinement_description
;
1. Fixed Uiso
 At 1.2 times of:
  All C(H) groups
2.a Aromatic/amide H refined with riding coordinates:
 C1(H1), C2(H2), C3(H3), C6(H6), C12(H12), C15(H15), C16(H16), C17(H17),
 C18(H18), C19(H19), C20(H20), C21(H21), C22(H22), C23(H23), C24(H24), C25(H25),
  C26(H26), C27(H27), C28(H28), C29(H29), C30(H30), C31(H31), C32(H32),
 C33(H33), C40(H40), C41(H41), C42(H42), C43(H43), C44(H44), C45(H45), C46(H46),
  C47(H47)
;
_olex2_submission_special_instructions 'No special instructions were received'

loop_
_space_group_symop_operation_xyz
'x, y, z'
'-x, -y, -z'

loop_
_atom_site_label
_atom_site_type_symbol
_atom_site_fract_x
_atom_site_fract_y
_atom_site_fract_z
_atom_site_U_iso_or_equiv
_atom_site_adp_type
_atom_site_occupancy
_atom_site_site_symmetry_order
_atom_site_calc_flag
_atom_site_refinement_flags_posn
_atom_site_refinement_flags_adp
_atom_site_refinement_flags_occupancy
_atom_site_disorder_assembly
_atom_site_disorder_group
C49 C 0.7055(2) 0.65098(15) 0.27692(13) 0.0395(4) Uani 1 1 d . . . . .
C48 C 0.87263(19) 0.74859(15) 0.23383(14) 0.0407(4) Uani 1 1 d . . . . .
C1 C 0.6605(3) 0.0502(2) 0.26979(18) 0.0678(7) Uani 1 1 d . . . . .
H1 H 0.6971 -0.0239 0.2690 0.081 Uiso 1 1 calc R U . . .
C2 C 0.7488(3) 0.1150(2) 0.25300(18) 0.0637(6) Uani 1 1 d . . . . .
H2 H 0.8458 0.0843 0.2414 0.076 Uiso 1 1 calc R U . . .
C3 C 0.6943(2) 0.22584(18) 0.25316(16) 0.0532(5) Uani 1 1 d . . . . .
H3 H 0.7551 0.2690 0.2410 0.064 Uiso 1 1 calc R U . . .
C4 C 0.5503(2) 0.27349(17) 0.27120(14) 0.0440(5) Uani 1 1 d . . . . .
C5 C 0.4900(2) 0.39309(16) 0.27009(14) 0.0426(4) Uani 1 1 d . . . . .
C6 C 0.5723(2) 0.44355(16) 0.29815(14) 0.0429(4) Uani 1 1 d . . . . .
H6 H 0.6677 0.4015 0.3171 0.051 Uiso 1 1 calc R U . . .
C7 C 0.5160(2) 0.55480(16) 0.29857(14) 0.0447(5) Uani 1 1 d . . . . .
C8 C 0.6068(2) 0.60290(16) 0.33403(14) 0.0442(5) Uani 1 1 d . . . . .
C9 C 0.79082(19) 0.69277(15) 0.31430(13) 0.0395(4) Uani 1 1 d . . . . .
C10 C 0.7821(2) 0.68257(16) 0.41272(14) 0.0440(5) Uani 1 1 d . . . . .
C11 C 0.8760(2) 0.71710(17) 0.45906(14) 0.0461(5) Uani 1 1 d . . . . .
C12 C 0.8164(2) 0.80379(17) 0.49675(14) 0.0470(5) Uani 1 1 d . . . . .
H12 H 0.7178 0.8417 0.4908 0.056 Uiso 1 1 calc R U . . .
C13 C 0.9009(2) 0.83566(19) 0.54344(15) 0.0531(5) Uani 1 1 d . . . . .
C14 C 0.8336(3) 0.9296(2) 0.58225(18) 0.0614(6) Uani 1 1 d . . . . .
C15 C 0.8747(3) 0.9212(3) 0.6721(2) 0.0940(10) Uani 1 1 d . . . . .
H15 H 0.9474 0.8566 0.7085 0.113 Uiso 1 1 calc R U . . .
C16 C 0.8077(5) 1.0089(4) 0.7083(3) 0.1193(14) Uani 1 1 d . . . . .
H16 H 0.8358 1.0022 0.7690 0.143 Uiso 1 1 calc R U . . .
C17 C 0.7017(5) 1.1044(4) 0.6560(4) 0.1180(15) Uani 1 1 d . . . . .
H17 H 0.6569 1.1624 0.6810 0.142 Uiso 1 1 calc R U . . .
C18 C 0.4638(3) 0.20572(19) 0.28897(17) 0.0585(6) Uani 1 1 d . . . . .
H18 H 0.3670 0.2350 0.3020 0.070 Uiso 1 1 calc R U . . .
C19 C 0.5188(3) 0.0957(2) 0.28766(19) 0.0699(7) Uani 1 1 d . . . . .
H19 H 0.4585 0.0522 0.2991 0.084 Uiso 1 1 calc R U . . .
C20 C 0.3737(3) 0.61626(19) 0.27020(19) 0.0624(6) Uani 1 1 d . . . . .
H20 H 0.3335 0.6905 0.2706 0.075 Uiso 1 1 calc R U . . .
C21 C 0.2916(3) 0.5683(2) 0.24151(19) 0.0661(7) Uani 1 1 d . . . . .
H21 H 0.1965 0.6107 0.2220 0.079 Uiso 1 1 calc R U . . .
C22 C 0.3481(2) 0.45843(18) 0.24117(16) 0.0525(5) Uani 1 1 d . . . . .
H22 H 0.2909 0.4275 0.2214 0.063 Uiso 1 1 calc R U . . .
C23 C 1.0478(3) 0.7777(2) 0.55132(19) 0.0692(7) Uani 1 1 d . . . . .
H23 H 1.1062 0.7975 0.5822 0.083 Uiso 1 1 calc R U . . .
C24 C 1.1082(3) 0.6915(2) 0.5141(2) 0.0742(7) Uani 1 1 d . . . . .
H24 H 1.2069 0.6539 0.5197 0.089 Uiso 1 1 calc R U . . .
C25 C 1.0233(2) 0.6602(2) 0.46852(17) 0.0622(6) Uani 1 1 d . . . . .
H25 H 1.0646 0.6012 0.4442 0.075 Uiso 1 1 calc R U . . .
C26 C 0.6614(4) 1.1146(3) 0.5667(3) 0.1029(11) Uani 1 1 d . . . . .
H26 H 0.5903 1.1804 0.5300 0.123 Uiso 1 1 calc R U . . .
C27 C 0.7256(3) 1.0274(2) 0.5304(2) 0.0772(8) Uani 1 1 d . . . . .
H27 H 0.6957 1.0346 0.4700 0.093 Uiso 1 1 calc R U . . .
C28 C 0.6793(3) 0.63865(19) 0.46812(15) 0.0568(6) Uani 1 1 d . . . . .
H28 H 0.6682 0.6340 0.5330 0.068 Uiso 1 1 calc R U . . .
C29 C 0.5925(3) 0.60148(19) 0.42997(16) 0.0584(6) Uani 1 1 d . . . . .
H29 H 0.5228 0.5748 0.4692 0.070 Uiso 1 1 calc R U . . .
C30 C 0.9659(2) 0.80879(17) 0.22878(16) 0.0487(5) Uani 1 1 d . . . . .
H30 H 0.9883 0.8176 0.2844 0.058 Uiso 1 1 calc R U . . .
C31 C 1.0244(2) 0.85521(18) 0.13931(18) 0.0570(6) Uani 1 1 d . . . . .
H31 H 1.0868 0.8951 0.1354 0.068 Uiso 1 1 calc R U . . .
C32 C 0.9919(2) 0.84332(19) 0.05610(17) 0.0592(6) Uani 1 1 d . . . . .
H32 H 1.0336 0.8741 -0.0029 0.071 Uiso 1 1 calc R U . . .
C33 C 0.8975(2) 0.78584(19) 0.05974(16) 0.0531(5) Uani 1 1 d . . . . .
H33 H 0.8742 0.7786 0.0035 0.064 Uiso 1 1 calc R U . . .
C34 C 0.8385(2) 0.73940(16) 0.14842(14) 0.0428(4) Uani 1 1 d . . . . .
C35 C 0.7280(2) 0.67911(17) 0.16718(14) 0.0440(5) Uani 1 1 d . . . . .
C36 C 0.7722(2) 0.5805(2) 0.12908(16) 0.0558(6) Uani 1 1 d . . . . .
C37 C 0.6708(3) 0.6037(2) 0.05769(17) 0.0673(7) Uani 1 1 d . . . . .
C38 C 0.5592(3) 0.7120(3) 0.04587(17) 0.0671(7) Uani 1 1 d . . . . .
C39 C 0.5888(2) 0.7572(2) 0.10870(14) 0.0522(5) Uani 1 1 d . . . . .
C40 C 0.5004(2) 0.8614(2) 0.11250(18) 0.0658(6) Uani 1 1 d . . . . .
H40 H 0.5217 0.8910 0.1552 0.079 Uiso 1 1 calc R U . . .
C41 C 0.3798(3) 0.9216(3) 0.0523(2) 0.0856(9) Uani 1 1 d . . . . .
H41 H 0.3193 0.9919 0.0543 0.103 Uiso 1 1 calc R U . . .
C42 C 0.3502(3) 0.8777(4) -0.0094(2) 0.0978(11) Uani 1 1 d . . . . .
H42 H 0.2689 0.9196 -0.0496 0.117 Uiso 1 1 calc R U . . .
C43 C 0.4350(3) 0.7736(3) -0.01550(19) 0.0906(10) Uani 1 1 d . . . . .
H43 H 0.4117 0.7450 -0.0582 0.109 Uiso 1 1 calc R U . . .
C44 C 0.6924(4) 0.5264(3) 0.0105(2) 0.0972(10) Uani 1 1 d . . . . .
H44 H 0.6265 0.5392 -0.0361 0.117 Uiso 1 1 calc R U . . .
C45 C 0.8127(5) 0.4310(3) 0.0338(3) 0.1052(12) Uani 1 1 d . . . . .
H45 H 0.8270 0.3794 0.0021 0.126 Uiso 1 1 calc R U . . .
C46 C 0.9130(4) 0.4085(3) 0.1020(3) 0.0944(10) Uani 1 1 d . . . . .
H46 H 0.9940 0.3432 0.1153 0.113 Uiso 1 1 calc R U . . .
C47 C 0.8921(3) 0.4857(2) 0.1522(2) 0.0730(7) Uani 1 1 d . . . . .
H47 H 0.9579 0.4720 0.1992 0.088 Uiso 1 1 calc R U . . .

loop_
_atom_site_aniso_label
_atom_site_aniso_U_11
_atom_site_aniso_U_22
_atom_site_aniso_U_33
_atom_site_aniso_U_23
_atom_site_aniso_U_13
_atom_site_aniso_U_12
C49 0.0454(10) 0.0362(10) 0.0417(10) -0.0204(8) 0.0017(8) -0.0121(8)
C48 0.0364(10) 0.0388(10) 0.0489(11) -0.0207(9) 0.0014(8) -0.0095(8)
C1 0.0873(19) 0.0486(13) 0.0726(16) -0.0312(12) -0.0089(14) -0.0147(13)
C2 0.0604(14) 0.0631(15) 0.0733(16) -0.0371(13) -0.0081(12) -0.0103(12)
C3 0.0537(13) 0.0552(13) 0.0616(14) -0.0310(11) -0.0032(10) -0.0186(10)
C4 0.0518(11) 0.0454(11) 0.0431(11) -0.0214(9) -0.0024(9) -0.0188(9)
C5 0.0506(11) 0.0438(11) 0.0399(10) -0.0195(9) 0.0030(8) -0.0190(9)
C6 0.0481(11) 0.0431(11) 0.0427(11) -0.0190(9) 0.0004(8) -0.0173(9)
C7 0.0570(12) 0.0434(11) 0.0422(11) -0.0197(9) 0.0065(9) -0.0235(9)
C8 0.0567(12) 0.0385(10) 0.0460(11) -0.0212(9) 0.0046(9) -0.0204(9)
C9 0.0419(10) 0.0353(10) 0.0426(10) -0.0189(8) -0.0003(8) -0.0084(8)
C10 0.0541(12) 0.0383(10) 0.0443(11) -0.0203(9) -0.0023(9) -0.0136(9)
C11 0.0551(12) 0.0444(11) 0.0417(11) -0.0185(9) -0.0060(9) -0.0143(9)
C12 0.0486(11) 0.0503(12) 0.0485(12) -0.0235(10) -0.0030(9) -0.0162(9)
C13 0.0603(13) 0.0613(13) 0.0519(12) -0.0309(11) -0.0009(10) -0.0245(11)
C14 0.0663(15) 0.0736(16) 0.0726(16) -0.0467(14) 0.0113(12) -0.0372(13)
C15 0.090(2) 0.138(3) 0.098(2) -0.085(2) 0.0021(16) -0.0447(19)
C16 0.121(3) 0.183(4) 0.138(3) -0.129(3) 0.032(3) -0.081(3)
C17 0.135(3) 0.129(3) 0.168(4) -0.121(3) 0.069(3) -0.082(3)
C18 0.0603(14) 0.0556(13) 0.0729(15) -0.0319(12) 0.0094(11) -0.0278(11)
C19 0.0862(19) 0.0566(14) 0.0846(18) -0.0343(13) 0.0093(14) -0.0371(14)
C20 0.0621(14) 0.0445(12) 0.0852(17) -0.0312(12) -0.0049(12) -0.0123(11)
C21 0.0520(13) 0.0574(14) 0.0923(19) -0.0344(13) -0.0135(12) -0.0091(11)
C22 0.0523(12) 0.0539(13) 0.0628(13) -0.0302(11) -0.0045(10) -0.0192(10)
C23 0.0583(14) 0.0938(19) 0.0739(16) -0.0460(15) -0.0119(12) -0.0253(13)
C24 0.0521(13) 0.0921(19) 0.0823(18) -0.0474(16) -0.0153(12) -0.0053(13)
C25 0.0604(14) 0.0613(14) 0.0645(15) -0.0338(12) -0.0103(11) -0.0034(11)
C26 0.136(3) 0.0698(19) 0.126(3) -0.060(2) 0.050(2) -0.0478(19)
C27 0.101(2) 0.0626(16) 0.0825(19) -0.0414(15) 0.0207(16) -0.0333(16)
C28 0.0851(16) 0.0597(13) 0.0406(11) -0.0244(10) 0.0075(11) -0.0367(12)
C29 0.0851(16) 0.0619(14) 0.0478(12) -0.0257(11) 0.0174(11) -0.0457(13)
C30 0.0440(11) 0.0467(11) 0.0587(13) -0.0226(10) 0.0001(9) -0.0146(9)
C31 0.0491(12) 0.0511(13) 0.0733(16) -0.0208(11) 0.0058(11) -0.0222(10)
C32 0.0542(13) 0.0609(14) 0.0591(14) -0.0166(11) 0.0126(10) -0.0236(11)
C33 0.0505(12) 0.0613(13) 0.0478(12) -0.0212(10) 0.0064(9) -0.0183(10)
C34 0.0388(10) 0.0434(11) 0.0465(11) -0.0201(9) 0.0036(8) -0.0105(8)
C35 0.0482(11) 0.0494(11) 0.0424(11) -0.0234(9) 0.0050(8) -0.0195(9)
C36 0.0673(14) 0.0620(14) 0.0536(13) -0.0334(11) 0.0217(11) -0.0323(12)
C37 0.0916(18) 0.0981(19) 0.0479(13) -0.0427(13) 0.0215(12) -0.0619(17)
C38 0.0674(15) 0.103(2) 0.0448(13) -0.0294(13) 0.0101(11) -0.0444(15)
C39 0.0508(12) 0.0706(15) 0.0396(11) -0.0168(10) 0.0055(9) -0.0298(11)
C40 0.0491(13) 0.0721(16) 0.0605(15) -0.0115(12) 0.0042(11) -0.0152(12)
C41 0.0554(16) 0.099(2) 0.0737(19) -0.0061(17) 0.0028(14) -0.0180(15)
C42 0.0589(17) 0.141(3) 0.070(2) -0.015(2) 0.0020(14) -0.031(2)
C43 0.0792(19) 0.155(3) 0.0470(15) -0.0277(18) -0.0022(13) -0.058(2)
C44 0.133(3) 0.131(3) 0.080(2) -0.071(2) 0.0334(19) -0.079(3)
C45 0.155(4) 0.105(3) 0.100(3) -0.072(2) 0.047(2) -0.072(3)
C46 0.118(3) 0.0771(19) 0.099(2) -0.0509(18) 0.049(2) -0.0392(19)
C47 0.0863(18) 0.0602(15) 0.0785(18) -0.0345(14) 0.0279(14) -0.0287(14)

loop_
_atom_type_symbol
_atom_type_description
_atom_type_scat_dispersion_real
_atom_type_scat_dispersion_imag
_atom_type_scat_source
C C 0.0033 0.0016 'International Tables Vol C Tables 4.2.6.8 and 6.1.1.4'
H H 0.0000 0.0000 'International Tables Vol C Tables 4.2.6.8 and 6.1.1.4'

loop_
_geom_angle_atom_site_label_1
_geom_angle_atom_site_label_2
_geom_angle_atom_site_label_3
_geom_angle
_geom_angle_site_symmetry_1
_geom_angle_site_symmetry_3
_geom_angle_publ_flag
C8 C49 C9 121.94(17) . . ?
C8 C49 C35 127.64(16) . . ?
C9 C49 C35 110.08(16) . . ?
C30 C48 C9 132.65(18) . . ?
C34 C48 C9 108.19(16) . . ?
C34 C48 C30 119.09(18) . . ?
C2 C1 H1 120.4 . . ?
C19 C1 H1 120.4 . . ?
C19 C1 C2 119.3(2) . . ?
C1 C2 H2 119.8 . . ?
C1 C2 C3 120.5(2) . . ?
C3 C2 H2 119.8 . . ?
C2 C3 H3 119.5 . . ?
C2 C3 C4 121.0(2) . . ?
C4 C3 H3 119.5 . . ?
C3 C4 C5 121.53(18) . . ?
C3 C4 C18 117.35(19) . . ?
C18 C4 C5 121.11(19) . . ?
C6 C5 C4 121.72(17) . . ?
C22 C5 C4 120.62(17) . . ?
C22 C5 C6 117.66(18) . . ?
C5 C6 H6 119.0 . . ?
C7 C6 C5 122.01(18) . . ?
C7 C6 H6 119.0 . . ?
C6 C7 C8 119.89(18) . . ?
C20 C7 C6 118.33(18) . . ?
C20 C7 C8 121.71(18) . . ?
C49 C8 C7 124.07(17) . . ?
C49 C8 C29 116.54(17) . . ?
C29 C8 C7 119.38(18) . . ?
C49 C9 C48 108.71(16) . . ?
C10 C9 C49 120.37(18) . . ?
C10 C9 C48 130.83(17) . . ?
C9 C10 C11 123.40(18) . . ?
C28 C10 C9 117.16(17) . . ?
C28 C10 C11 119.44(18) . . ?
C12 C11 C10 120.14(18) . . ?
C12 C11 C25 119.10(18) . . ?
C25 C11 C10 120.72(18) . . ?
C11 C12 H12 119.2 . . ?
C11 C12 C13 121.54(19) . . ?
C13 C12 H12 119.2 . . ?
C12 C13 C14 120.1(2) . . ?
C23 C13 C12 118.08(19) . . ?
C23 C13 C14 121.85(19) . . ?
C15 C14 C13 121.2(3) . . ?
C27 C14 C13 120.9(2) . . ?
C27 C14 C15 117.9(2) . . ?
C14 C15 H15 119.8 . . ?
C14 C15 C16 120.3(3) . . ?
C16 C15 H15 119.8 . . ?
C15 C16 H16 119.6 . . ?
C17 C16 C15 120.7(3) . . ?
C17 C16 H16 119.6 . . ?
C16 C17 H17 120.2 . . ?
C16 C17 C26 119.6(3) . . ?
C26 C17 H17 120.2 . . ?
C4 C18 H18 119.4 . . ?
C19 C18 C4 121.2(2) . . ?
C19 C18 H18 119.4 . . ?
C1 C19 C18 120.6(2) . . ?
C1 C19 H19 119.7 . . ?
C18 C19 H19 119.7 . . ?
C7 C20 H20 119.8 . . ?
C21 C20 C7 120.4(2) . . ?
C21 C20 H20 119.8 . . ?
C20 C21 H21 119.5 . . ?
C20 C21 C22 120.9(2) . . ?
C22 C21 H21 119.5 . . ?
C5 C22 H22 119.7 . . ?
C21 C22 C5 120.69(19) . . ?
C21 C22 H22 119.7 . . ?
C13 C23 H23 119.5 . . ?
C24 C23 C13 120.9(2) . . ?
C24 C23 H23 119.5 . . ?
C23 C24 H24 119.8 . . ?
C23 C24 C25 120.5(2) . . ?
C25 C24 H24 119.8 . . ?
C11 C25 H25 120.1 . . ?
C24 C25 C11 119.9(2) . . ?
C24 C25 H25 120.1 . . ?
C17 C26 H26 119.9 . . ?
C17 C26 C27 120.2(4) . . ?
C27 C26 H26 119.9 . . ?
C14 C27 H27 119.4 . . ?
C26 C27 C14 121.1(3) . . ?
C26 C27 H27 119.4 . . ?
C10 C28 H28 119.0 . . ?
C29 C28 C10 121.99(19) . . ?
C29 C28 H28 119.0 . . ?
C8 C29 H29 119.1 . . ?
C28 C29 C8 121.7(2) . . ?
C28 C29 H29 119.1 . . ?
C48 C30 H30 120.6 . . ?
C31 C30 C48 118.9(2) . . ?
C31 C30 H30 120.6 . . ?
C30 C31 H31 119.4 . . ?
C32 C31 C30 121.3(2) . . ?
C32 C31 H31 119.4 . . ?
C31 C32 H32 119.8 . . ?
C31 C32 C33 120.4(2) . . ?
C33 C32 H32 119.8 . . ?
C32 C33 H33 120.6 . . ?
C34 C33 C32 118.8(2) . . ?
C34 C33 H33 120.6 . . ?
C48 C34 C35 111.31(17) . . ?
C33 C34 C48 121.54(18) . . ?
C33 C34 C35 127.09(18) . . ?
C49 C35 C39 111.72(16) . . ?
C34 C35 C49 101.69(15) . . ?
C34 C35 C36 113.17(16) . . ?
C34 C35 C39 111.65(16) . . ?
C36 C35 C49 117.74(17) . . ?
C36 C35 C39 101.26(16) . . ?
C37 C36 C35 109.1(2) . . ?
C47 C36 C35 128.5(2) . . ?
C47 C36 C37 122.3(2) . . ?
C36 C37 C38 109.89(19) . . ?
C44 C37 C36 119.0(3) . . ?
C44 C37 C38 131.1(3) . . ?
C39 C38 C37 108.4(2) . . ?
C39 C38 C43 119.3(3) . . ?
C43 C38 C37 132.3(3) . . ?
C38 C39 C35 111.3(2) . . ?
C40 C39 C35 127.49(19) . . ?
C40 C39 C38 121.2(2) . . ?
C39 C40 H40 120.3 . . ?
C39 C40 C41 119.4(3) . . ?
C41 C40 H40 120.3 . . ?
C40 C41 H41 120.2 . . ?
C42 C41 C40 119.7(3) . . ?
C42 C41 H41 120.2 . . ?
C41 C42 H42 118.5 . . ?
C41 C42 C43 123.0(3) . . ?
C43 C42 H42 118.5 . . ?
C38 C43 H43 121.3 . . ?
C42 C43 C38 117.4(3) . . ?
C42 C43 H43 121.3 . . ?
C37 C44 H44 120.6 . . ?
C45 C44 C37 118.7(3) . . ?
C45 C44 H44 120.6 . . ?
C44 C45 H45 118.6 . . ?
C44 C45 C46 122.7(3) . . ?
C46 C45 H45 118.6 . . ?
C45 C46 H46 120.3 . . ?
C45 C46 C47 119.5(3) . . ?
C47 C46 H46 120.3 . . ?
C36 C47 C46 117.7(3) . . ?
C36 C47 H47 121.1 . . ?
C46 C47 H47 121.1 . . ?

loop_
_geom_bond_atom_site_label_1
_geom_bond_atom_site_label_2
_geom_bond_distance
_geom_bond_site_symmetry_2
_geom_bond_publ_flag
C49 C8 1.387(3) . ?
C49 C9 1.409(2) . ?
C49 C35 1.526(3) . ?
C48 C9 1.470(3) . ?
C48 C30 1.398(3) . ?
C48 C34 1.397(3) . ?
C1 H1 0.9300 . ?
C1 C2 1.373(3) . ?
C1 C19 1.363(4) . ?
C2 H2 0.9300 . ?
C2 C3 1.384(3) . ?
C3 H3 0.9300 . ?
C3 C4 1.387(3) . ?
C4 C5 1.488(3) . ?
C4 C18 1.388(3) . ?
C5 C6 1.396(2) . ?
C5 C22 1.390(3) . ?
C6 H6 0.9300 . ?
C6 C7 1.392(3) . ?
C7 C8 1.498(3) . ?
C7 C20 1.385(3) . ?
C8 C29 1.397(3) . ?
C9 C10 1.400(3) . ?
C10 C11 1.488(3) . ?
C10 C28 1.385(3) . ?
C11 C12 1.384(3) . ?
C11 C25 1.389(3) . ?
C12 H12 0.9300 . ?
C12 C13 1.395(3) . ?
C13 C14 1.483(3) . ?
C13 C23 1.388(3) . ?
C14 C15 1.382(3) . ?
C14 C27 1.382(4) . ?
C15 H15 0.9300 . ?
C15 C16 1.390(4) . ?
C16 H16 0.9300 . ?
C16 C17 1.359(6) . ?
C17 H17 0.9300 . ?
C17 C26 1.363(5) . ?
C18 H18 0.9300 . ?
C18 C19 1.380(3) . ?
C19 H19 0.9300 . ?
C20 H20 0.9300 . ?
C20 C21 1.373(3) . ?
C21 H21 0.9300 . ?
C21 C22 1.374(3) . ?
C22 H22 0.9300 . ?
C23 H23 0.9300 . ?
C23 C24 1.375(3) . ?
C24 H24 0.9300 . ?
C24 C25 1.382(3) . ?
C25 H25 0.9300 . ?
C26 H26 0.9300 . ?
C26 C27 1.381(4) . ?
C27 H27 0.9300 . ?
C28 H28 0.9300 . ?
C28 C29 1.382(3) . ?
C29 H29 0.9300 . ?
C30 H30 0.9300 . ?
C30 C31 1.387(3) . ?
C31 H31 0.9300 . ?
C31 C32 1.378(3) . ?
C32 H32 0.9300 . ?
C32 C33 1.385(3) . ?
C33 H33 0.9300 . ?
C33 C34 1.381(3) . ?
C34 C35 1.514(3) . ?
C35 C36 1.523(3) . ?
C35 C39 1.530(3) . ?
C36 C37 1.413(3) . ?
C36 C47 1.362(3) . ?
C37 C38 1.444(4) . ?
C37 C44 1.390(4) . ?
C38 C39 1.379(3) . ?
C38 C43 1.418(4) . ?
C39 C40 1.378(3) . ?
C40 H40 0.9300 . ?
C40 C41 1.382(3) . ?
C41 H41 0.9300 . ?
C41 C42 1.350(4) . ?
C42 H42 0.9300 . ?
C42 C43 1.380(5) . ?
C43 H43 0.9300 . ?
C44 H44 0.9300 . ?
C44 C45 1.369(5) . ?
C45 H45 0.9300 . ?
C45 C46 1.373(5) . ?
C46 H46 0.9300 . ?
C46 C47 1.423(4) . ?
C47 H47 0.9300 . ?

loop_
_geom_torsion_atom_site_label_1
_geom_torsion_atom_site_label_2
_geom_torsion_atom_site_label_3
_geom_torsion_atom_site_label_4
_geom_torsion
_geom_torsion_site_symmetry_1
_geom_torsion_site_symmetry_2
_geom_torsion_site_symmetry_3
_geom_torsion_site_symmetry_4
_geom_torsion_publ_flag
C49 C8 C29 C28 -4.4(3) . . . . ?
C49 C9 C10 C11 175.53(17) . . . . ?
C49 C9 C10 C28 -5.0(3) . . . . ?
C49 C35 C36 C37 123.0(2) . . . . ?
C49 C35 C36 C47 -60.4(3) . . . . ?
C49 C35 C39 C38 -127.13(19) . . . . ?
C49 C35 C39 C40 54.2(3) . . . . ?
C48 C9 C10 C11 -8.5(3) . . . . ?
C48 C9 C10 C28 171.01(19) . . . . ?
C48 C30 C31 C32 0.2(3) . . . . ?
C48 C34 C35 C49 -1.6(2) . . . . ?
C48 C34 C35 C36 -128.88(18) . . . . ?
C48 C34 C35 C39 117.64(18) . . . . ?
C1 C2 C3 C4 0.7(3) . . . . ?
C2 C1 C19 C18 0.0(4) . . . . ?
C2 C3 C4 C5 -179.06(19) . . . . ?
C2 C3 C4 C18 0.0(3) . . . . ?
C3 C4 C5 C6 -31.6(3) . . . . ?
C3 C4 C5 C22 148.6(2) . . . . ?
C3 C4 C18 C19 -0.7(3) . . . . ?
C4 C5 C6 C7 -179.09(18) . . . . ?
C4 C5 C22 C21 179.0(2) . . . . ?
C4 C18 C19 C1 0.7(4) . . . . ?
C5 C4 C18 C19 178.4(2) . . . . ?
C5 C6 C7 C8 176.99(18) . . . . ?
C5 C6 C7 C20 0.1(3) . . . . ?
C6 C5 C22 C21 -0.7(3) . . . . ?
C6 C7 C8 C49 82.9(2) . . . . ?
C6 C7 C8 C29 -97.8(2) . . . . ?
C6 C7 C20 C21 -0.7(3) . . . . ?
C7 C8 C29 C28 176.2(2) . . . . ?
C7 C20 C21 C22 0.6(4) . . . . ?
C8 C49 C9 C48 -174.21(17) . . . . ?
C8 C49 C9 C10 2.6(3) . . . . ?
C8 C49 C35 C34 174.58(18) . . . . ?
C8 C49 C35 C36 -61.2(3) . . . . ?
C8 C49 C35 C39 55.4(3) . . . . ?
C8 C7 C20 C21 -177.6(2) . . . . ?
C9 C49 C8 C7 -178.54(18) . . . . ?
C9 C49 C8 C29 2.1(3) . . . . ?
C9 C49 C35 C34 1.1(2) . . . . ?
C9 C49 C35 C36 125.37(19) . . . . ?
C9 C49 C35 C39 -118.08(18) . . . . ?
C9 C48 C30 C31 -178.04(19) . . . . ?
C9 C48 C34 C33 178.96(17) . . . . ?
C9 C48 C34 C35 1.5(2) . . . . ?
C9 C10 C11 C12 117.5(2) . . . . ?
C9 C10 C11 C25 -65.0(3) . . . . ?
C9 C10 C28 C29 2.8(3) . . . . ?
C10 C11 C12 C13 177.91(19) . . . . ?
C10 C11 C25 C24 -178.3(2) . . . . ?
C10 C28 C29 C8 2.0(4) . . . . ?
C11 C10 C28 C29 -177.7(2) . . . . ?
C11 C12 C13 C14 179.5(2) . . . . ?
C11 C12 C13 C23 0.0(3) . . . . ?
C12 C11 C25 C24 -0.7(4) . . . . ?
C12 C13 C14 C15 138.4(3) . . . . ?
C12 C13 C14 C27 -40.3(3) . . . . ?
C12 C13 C23 C24 0.0(4) . . . . ?
C13 C14 C15 C16 -178.4(3) . . . . ?
C13 C14 C27 C26 179.3(2) . . . . ?
C13 C23 C24 C25 -0.4(4) . . . . ?
C14 C13 C23 C24 -179.5(2) . . . . ?
C14 C15 C16 C17 -0.4(5) . . . . ?
C15 C14 C27 C26 0.5(4) . . . . ?
C15 C16 C17 C26 -0.5(6) . . . . ?
C16 C17 C26 C27 1.4(5) . . . . ?
C17 C26 C27 C14 -1.4(5) . . . . ?
C18 C4 C5 C6 149.3(2) . . . . ?
C18 C4 C5 C22 -30.4(3) . . . . ?
C19 C1 C2 C3 -0.7(4) . . . . ?
C20 C7 C8 C49 -100.3(3) . . . . ?
C20 C7 C8 C29 79.0(3) . . . . ?
C20 C21 C22 C5 0.1(4) . . . . ?
C22 C5 C6 C7 0.6(3) . . . . ?
C23 C13 C14 C15 -42.1(4) . . . . ?
C23 C13 C14 C27 139.2(3) . . . . ?
C23 C24 C25 C11 0.7(4) . . . . ?
C25 C11 C12 C13 0.4(3) . . . . ?
C27 C14 C15 C16 0.4(4) . . . . ?
C28 C10 C11 C12 -62.0(3) . . . . ?
C28 C10 C11 C25 115.5(2) . . . . ?
C30 C48 C9 C49 176.04(19) . . . . ?
C30 C48 C9 C10 -0.3(3) . . . . ?
C30 C48 C34 C33 1.7(3) . . . . ?
C30 C48 C34 C35 -175.77(16) . . . . ?
C30 C31 C32 C33 1.1(3) . . . . ?
C31 C32 C33 C34 -0.9(3) . . . . ?
C32 C33 C34 C48 -0.4(3) . . . . ?
C32 C33 C34 C35 176.60(19) . . . . ?
C33 C34 C35 C49 -178.89(19) . . . . ?
C33 C34 C35 C36 53.8(3) . . . . ?
C33 C34 C35 C39 -59.6(3) . . . . ?
C34 C48 C9 C49 -0.7(2) . . . . ?
C34 C48 C9 C10 -177.06(19) . . . . ?
C34 C48 C30 C31 -1.6(3) . . . . ?
C34 C35 C36 C37 -118.7(2) . . . . ?
C34 C35 C36 C47 57.9(3) . . . . ?
C34 C35 C39 C38 119.75(19) . . . . ?
C34 C35 C39 C40 -58.9(3) . . . . ?
C35 C49 C8 C7 8.7(3) . . . . ?
C35 C49 C8 C29 -170.62(19) . . . . ?
C35 C49 C9 C48 -0.3(2) . . . . ?
C35 C49 C9 C10 176.47(16) . . . . ?
C35 C36 C37 C38 -0.6(3) . . . . ?
C35 C36 C37 C44 177.9(2) . . . . ?
C35 C36 C47 C46 -176.5(2) . . . . ?
C35 C39 C40 C41 178.6(2) . . . . ?
C36 C35 C39 C38 -1.0(2) . . . . ?
C36 C35 C39 C40 -179.6(2) . . . . ?
C36 C37 C38 C39 0.0(3) . . . . ?
C36 C37 C38 C43 179.7(3) . . . . ?
C36 C37 C44 C45 -1.0(4) . . . . ?
C37 C36 C47 C46 -0.3(4) . . . . ?
C37 C38 C39 C35 0.6(3) . . . . ?
C37 C38 C39 C40 179.4(2) . . . . ?
C37 C38 C43 C42 -179.0(3) . . . . ?
C37 C44 C45 C46 0.0(5) . . . . ?
C38 C37 C44 C45 177.3(3) . . . . ?
C38 C39 C40 C41 0.0(3) . . . . ?
C39 C35 C36 C37 0.9(2) . . . . ?
C39 C35 C36 C47 177.5(2) . . . . ?
C39 C38 C43 C42 0.6(4) . . . . ?
C39 C40 C41 C42 0.0(4) . . . . ?
C40 C41 C42 C43 0.4(5) . . . . ?
C41 C42 C43 C38 -0.7(4) . . . . ?
C43 C38 C39 C35 -179.1(2) . . . . ?
C43 C38 C39 C40 -0.3(3) . . . . ?
C44 C37 C38 C39 -178.4(3) . . . . ?
C44 C37 C38 C43 1.3(5) . . . . ?
C44 C45 C46 C47 0.8(5) . . . . ?
C45 C46 C47 C36 -0.6(4) . . . . ?
C47 C36 C37 C38 -177.5(2) . . . . ?
C47 C36 C37 C44 1.1(4) . . . . ?
